data_1548531
loop_
_publ_author_name
'Jenks, Tyler C.'
'Bailey, Matthew D.'
'Hovey, Jessica L.'
'Fernando, Shanilke'
'Basnayake, Gihan'
'Cross, Michael E.'
'Li, Wen'
'Allen, Matthew J.'

_publ_section_title
;
 First use of a divalent lanthanide for visible-light-promoted photoredox
 catalysis.
;
_journal_issue 5
_journal_name_full 'Chemical science'
_journal_page_first 1273
_journal_page_last 1278
_journal_paper_doi 10.1039/c7sc02479g
_journal_volume 9
_journal_year 2018
_chemical_formula_moiety 'C18 H42 Eu N8, Cl4 Zn, C H4 O'
_chemical_formula_sum 'C19 H46 Cl4 Eu N8 O Zn'
_chemical_formula_weight 761.77
_chemical_properties_physical ', Air-sensitive'
_space_group_crystal_system orthorhombic
_space_group_IT_number 61
_space_group_name_Hall '-P 2ac 2ab'
_space_group_name_H-M_alt 'P b c a'
_symmetry_space_group_name_Hall '-P 2ac 2ab'
_symmetry_space_group_name_H-M 'P b c a'
_atom_sites_solution_hydrogens geom
_audit_creation_date 2017-03-23
_audit_creation_method
;
Olex2 1.2
(compiled 2017.03.02 svn.r3394 for OlexSys, GUI svn.r5324)
;
_audit_update_record
;
2017-03-23 deposited with the CCDC.
2017-12-14 downloaded from the CCDC.
;
_cell_angle_alpha 90
_cell_angle_beta 90
_cell_angle_gamma 90
_cell_formula_units_Z 8
_cell_length_a 16.9858(10)
_cell_length_b 18.4496(10)
_cell_length_c 18.8816(11)
_cell_measurement_reflns_used 9922
_cell_measurement_temperature 100(2)
_cell_measurement_theta_max 40.91
_cell_measurement_theta_min 2.47
_cell_volume 5917.1(6)
_computing_molecular_graphics 'Olex2 (Dolomanov et al., 2009)'
_computing_publication_material 'Olex2 (Dolomanov et al., 2009)'
_computing_structure_refinement 'ShelXL (Sheldrick, 2015)'
_diffrn_ambient_temperature 100.1
_diffrn_measured_fraction_theta_full 1.000
_diffrn_measured_fraction_theta_max 0.985
_diffrn_measurement_device_type 'Bruker APEX-II CCD'
_diffrn_measurement_method '\f and \w scans'
_diffrn_radiation_monochromator graphite
_diffrn_radiation_type MoK\a
_diffrn_radiation_wavelength 0.71073
_diffrn_reflns_av_R_equivalents 0.0491
_diffrn_reflns_av_unetI/netI 0.0305
_diffrn_reflns_Laue_measured_fraction_full 1.000
_diffrn_reflns_Laue_measured_fraction_max 0.985
_diffrn_reflns_limit_h_max 33
_diffrn_reflns_limit_h_min -34
_diffrn_reflns_limit_k_max 37
_diffrn_reflns_limit_k_min -32
_diffrn_reflns_limit_l_max 37
_diffrn_reflns_limit_l_min -38
_diffrn_reflns_number 629649
_diffrn_reflns_point_group_measured_fraction_full 1.000
_diffrn_reflns_point_group_measured_fraction_max 0.985
_diffrn_reflns_theta_full 25.242
_diffrn_reflns_theta_max 46.135
_diffrn_reflns_theta_min 1.954
_diffrn_standards_number 0
_exptl_absorpt_coefficient_mu 3.300
_exptl_absorpt_correction_type none
_exptl_crystal_colour yellow
_exptl_crystal_density_diffrn 1.710
_exptl_crystal_description cube
_exptl_crystal_F_000 3080
_exptl_crystal_preparation ', Luminescent'
_refine_diff_density_max 2.430
_refine_diff_density_min -1.503
_refine_diff_density_rms 0.136
_refine_ls_extinction_method none
_refine_ls_goodness_of_fit_ref 1.047
_refine_ls_hydrogen_treatment constr
_refine_ls_matrix_type full
_refine_ls_number_parameters 336
_refine_ls_number_reflns 25484
_refine_ls_number_restraints 0
_refine_ls_restrained_S_all 1.047
_refine_ls_R_factor_all 0.0646
_refine_ls_R_factor_gt 0.0289
_refine_ls_shift/su_max 0.010
_refine_ls_shift/su_mean 0.000
_refine_ls_structure_factor_coef Fsqd
_refine_ls_weighting_details 'w=1/[\s^2^(Fo^2^)+(0.0190P)^2^+4.1766P] where P=(Fo^2^+2Fc^2^)/3'
_refine_ls_weighting_scheme calc
_refine_ls_wR_factor_gt 0.0526
_refine_ls_wR_factor_ref 0.0625
_reflns_Friedel_coverage 0.000
_reflns_number_gt 17311
_reflns_number_total 25484
_reflns_threshold_expression 'I > 2\s(I)'
_cod_data_source_file c7sc02479g2.cif
_cod_data_source_block znreduced_europium_aza222_pbca
_cod_depositor_comments 'Adding full bibliography for 1548531.cif.'
_cod_database_code 1548531
_shelx_shelxl_version_number 2014/7
_shelx_space_group_comment
;
The symmetry employed for this shelxl refinement is uniquely defined
by the following loop, which should always be used as a source of
symmetry information in preference to the above space-group names.
They are only intended as comments.
;
_olex2_refinement_description
;
1. Fixed Uiso
 At 1.2 times of:
  All C(H,H) groups, All N(H) groups
 At 1.5 times of:
  All C(H,H,H) groups, All O(H) groups
2. Others
 Fixed Sof: N4(0.8) C16A(0.8) H16A(0.8) H16B(0.8) C15A(0.8) H15A(0.8)
 H15B(0.8) C15B(0.2) H15C(0.2) H15D(0.2) C16B(0.2) H16C(0.2) H16D(0.2) N9(0.2)
3.a Ternary CH refined with riding coordinates:
 N6(H6), N5(H5), N3(H3), N2(H2), N4(H4), N7(H7)
3.b Secondary CH2 refined with riding coordinates:
 C7(H7A,H7B), C8(H8A,H8B), C9(H9A,H9B), C1(H1A,H1B), C10(H10A,H10B), C13(H13A,
 H13B), C3(H3A,H3B), C17(H17A,H17B), C4(H4A,H4B), C2(H2A,H2B), C12(H12A,H12B),
 C5(H5A,H5B), C18(H18A,H18B), C14(H14A,H14B), C11(H11A,H11B), C6(H6A,H6B),
 C16A(H16A,H16B), C15A(H15A,H15B), C15B(H15C,H15D), C16B(H16C,H16D)
3.c Idealised Me refined as rotating group:
 C19(H19A,H19B,H19C)
3.d Idealised tetrahedral OH refined as rotating group:
 O1(H1)
;
_olex2_submission_special_instructions 'No special instructions were received'

loop_
_space_group_symop_operation_xyz
'x, y, z'
'-x+1/2, -y, z+1/2'
'-x, y+1/2, -z+1/2'
'x+1/2, -y+1/2, -z'
'-x, -y, -z'
'x-1/2, y, -z-1/2'
'x, -y-1/2, z-1/2'
'-x-1/2, y-1/2, z'

loop_
_atom_site_label
_atom_site_type_symbol
_atom_site_fract_x
_atom_site_fract_y
_atom_site_fract_z
_atom_site_U_iso_or_equiv
_atom_site_adp_type
_atom_site_occupancy
_atom_site_site_symmetry_order
_atom_site_calc_flag
_atom_site_refinement_flags_posn
_atom_site_refinement_flags_occupancy
_atom_site_disorder_assembly
_atom_site_disorder_group
Eu01 Eu 0.75687(2) 0.36135(2) 0.61802(2) 0.01323(1) Uani 1 1 d . . . .
Zn1 Zn 0.82691(2) 0.34236(2) 0.30669(2) 0.02048(3) Uani 1 1 d . . . .
Cl4 Cl 0.70677(2) 0.33135(2) 0.35898(2) 0.02372(5) Uani 1 1 d . . . .
Cl2 Cl 0.88630(2) 0.23334(2) 0.29523(2) 0.02826(6) Uani 1 1 d . . . .
Cl3 Cl 0.80075(3) 0.38485(2) 0.19573(2) 0.03183(7) Uani 1 1 d . . . .
Cl1 Cl 0.90334(2) 0.42228(3) 0.36495(2) 0.03931(10) Uani 1 1 d . . . .
O1 O 0.53546(7) 0.50782(6) 0.69880(6) 0.0304(2) Uani 1 1 d . . . .
H1 H 0.5646 0.5263 0.7299 0.046 Uiso 1 1 calc GR . . .
N6 N 0.62479(6) 0.43485(6) 0.57674(6) 0.01967(17) Uani 1 1 d . . . .
H6 H 0.5962 0.4501 0.6206 0.024 Uiso 1 1 calc R . . .
N5 N 0.77381(6) 0.26619(5) 0.50965(6) 0.01887(17) Uani 1 1 d . . . .
H5 H 0.7553 0.2911 0.4657 0.023 Uiso 1 1 calc R . . .
N1 N 0.89118(6) 0.44900(6) 0.62823(6) 0.01964(18) Uani 1 1 d . . . .
N3 N 0.77796(6) 0.45712(5) 0.50605(6) 0.01789(16) Uani 1 1 d . . . .
H3 H 0.8037 0.4296 0.4668 0.021 Uiso 1 1 calc R . . .
N8 N 0.62342(6) 0.27326(6) 0.59163(6) 0.02019(18) Uani 1 1 d . . . .
N2 N 0.89697(6) 0.28684(6) 0.61623(5) 0.01849(16) Uani 1 1 d . . . .
H2 H 0.9041 0.2661 0.6647 0.022 Uiso 1 1 calc R . . .
N4 N 0.76748(10) 0.44456(12) 0.73685(11) 0.0191(3) Uani 0.8 1 d . P A 1
H4 H 0.7326 0.4871 0.7271 0.023 Uiso 1 1 calc R . A 1
N7 N 0.68020(7) 0.30887(7) 0.73492(6) 0.0260(2) Uani 1 1 d . . . .
H7 H 0.7153 0.2659 0.7414 0.031 Uiso 1 1 calc R . B 2
C7 C 0.90613(8) 0.48599(7) 0.56022(8) 0.0241(2) Uani 1 1 d . . . .
H7A H 0.9312 0.4514 0.5271 0.029 Uiso 1 1 calc R . . .
H7B H 0.9435 0.5264 0.5682 0.029 Uiso 1 1 calc R . . .
C8 C 0.83189(8) 0.51563(7) 0.52661(7) 0.0229(2) Uani 1 1 d . . . .
H8A H 0.8051 0.5482 0.5606 0.027 Uiso 1 1 calc R . . .
H8B H 0.8460 0.5444 0.4842 0.027 Uiso 1 1 calc R . . .
C9 C 0.70339(8) 0.48627(7) 0.47824(6) 0.0206(2) Uani 1 1 d . . . .
H9A H 0.6805 0.4512 0.4444 0.025 Uiso 1 1 calc R . . .
H9B H 0.7140 0.5319 0.4523 0.025 Uiso 1 1 calc R . . .
C1 C 0.95970(7) 0.40360(8) 0.64697(8) 0.0241(2) Uani 1 1 d . . . .
H1A H 0.9565 0.3907 0.6978 0.029 Uiso 1 1 calc R . . .
H1B H 1.0085 0.4321 0.6398 0.029 Uiso 1 1 calc R . . .
C10 C 0.64464(8) 0.50092(7) 0.53693(7) 0.0219(2) Uani 1 1 d . . . .
H10A H 0.6669 0.5373 0.5699 0.026 Uiso 1 1 calc R . . .
H10B H 0.5960 0.5215 0.5162 0.026 Uiso 1 1 calc R . . .
C13 C 0.87938(8) 0.50456(7) 0.68375(8) 0.0256(2) Uani 1 1 d . . A 1
H13A H 0.8453 0.5435 0.6646 0.031 Uiso 1 1 calc R . A 1
H13B H 0.9309 0.5264 0.6956 0.031 Uiso 1 1 calc R . A 1
C3 C 0.89636(8) 0.22522(6) 0.56687(7) 0.0208(2) Uani 1 1 d . . . .
H3A H 0.8684 0.1839 0.5889 0.025 Uiso 1 1 calc R . . .
H3B H 0.9512 0.2099 0.5571 0.025 Uiso 1 1 calc R . . .
C17 C 0.60856(8) 0.26695(8) 0.72303(8) 0.0262(3) Uani 1 1 d . . . .
H17A H 0.5627 0.3001 0.7228 0.031 Uiso 1 1 calc R . . .
H17B H 0.6014 0.2322 0.7625 0.031 Uiso 1 1 calc R . . .
C4 C 0.85616(8) 0.24511(7) 0.49780(7) 0.0213(2) Uani 1 1 d . . . .
H4A H 0.8848 0.2858 0.4753 0.026 Uiso 1 1 calc R . . .
H4B H 0.8580 0.2032 0.4651 0.026 Uiso 1 1 calc R . . .
C2 C 0.96464(7) 0.33446(8) 0.60351(7) 0.0233(2) Uani 1 1 d . . . .
H2A H 0.9669 0.3471 0.5526 0.028 Uiso 1 1 calc R . . .
H2B H 1.0137 0.3083 0.6157 0.028 Uiso 1 1 calc R . . .
C12 C 0.55361(7) 0.31915(8) 0.58006(8) 0.0241(2) Uani 1 1 d . . . .
H12A H 0.5319 0.3340 0.6265 0.029 Uiso 1 1 calc R . . .
H12B H 0.5128 0.2906 0.5551 0.029 Uiso 1 1 calc R . . .
C5 C 0.72211(9) 0.20368(7) 0.52101(8) 0.0253(2) Uani 1 1 d . . . .
H5A H 0.7383 0.1777 0.5645 0.030 Uiso 1 1 calc R . . .
H5B H 0.7269 0.1698 0.4806 0.030 Uiso 1 1 calc R . . .
C18 C 0.61110(8) 0.22578(7) 0.65384(8) 0.0251(2) Uani 1 1 d . . . .
H18A H 0.6542 0.1897 0.6559 0.030 Uiso 1 1 calc R . . .
H18B H 0.5610 0.1991 0.6478 0.030 Uiso 1 1 calc R . . .
C14 C 0.84274(10) 0.47534(8) 0.75031(8) 0.0306(3) Uani 1 1 d . . A 1
H14A H 0.8777 0.4379 0.7710 0.037 Uiso 1 1 calc R . A 1
H14B H 0.8373 0.5150 0.7853 0.037 Uiso 1 1 calc R . A 1
C11 C 0.57255(8) 0.38630(7) 0.53693(7) 0.0232(2) Uani 1 1 d . . . .
H11A H 0.5983 0.3719 0.4921 0.028 Uiso 1 1 calc R . . .
H11B H 0.5232 0.4121 0.5251 0.028 Uiso 1 1 calc R . . .
C6 C 0.63734(8) 0.22824(8) 0.52810(8) 0.0262(2) Uani 1 1 d . . . .
H6A H 0.6226 0.2564 0.4855 0.031 Uiso 1 1 calc R . . .
H6B H 0.6029 0.1850 0.5302 0.031 Uiso 1 1 calc R . . .
C16A C 0.66210(10) 0.36811(10) 0.78623(9) 0.0230(3) Uani 0.8 1 d . P A 1
H16A H 0.6416 0.3469 0.8307 0.028 Uiso 0.8 1 calc R P A 1
H16B H 0.6209 0.4001 0.7662 0.028 Uiso 0.8 1 calc R P A 1
C15A C 0.73509(10) 0.41192(10) 0.80177(8) 0.0232(3) Uani 0.8 1 d . P A 1
H15A H 0.7221 0.4507 0.8360 0.028 Uiso 0.8 1 calc R P A 1
H15B H 0.7753 0.3802 0.8237 0.028 Uiso 0.8 1 calc R P A 1
C19 C 0.49621(11) 0.56331(12) 0.66139(12) 0.0475(5) Uani 1 1 d . . . .
H19A H 0.4631 0.5418 0.6245 0.071 Uiso 1 1 calc GR . . .
H19B H 0.5351 0.5956 0.6395 0.071 Uiso 1 1 calc GR . . .
H19C H 0.4633 0.5911 0.6942 0.071 Uiso 1 1 calc GR . . .
C15B C 0.6883(5) 0.4220(4) 0.7818(4) 0.0269(13) Uani 0.2 1 d . P A 2
H15C H 0.6931 0.4512 0.8256 0.032 Uiso 0.2 1 calc R P A 2
H15D H 0.6336 0.4267 0.7644 0.032 Uiso 0.2 1 calc R P A 2
C16B C 0.7046(4) 0.3451(4) 0.7985(3) 0.0254(12) Uani 0.2 1 d . P A 2
H16C H 0.7613 0.3370 0.8080 0.030 Uiso 0.2 1 calc R P A 2
H16D H 0.6736 0.3286 0.8399 0.030 Uiso 0.2 1 calc R P A 2
N9 N 0.7437(4) 0.4513(4) 0.7271(4) 0.0193(11) Uani 0.2 1 d . P A 2

loop_
_atom_site_aniso_label
_atom_site_aniso_U_11
_atom_site_aniso_U_22
_atom_site_aniso_U_33
_atom_site_aniso_U_23
_atom_site_aniso_U_13
_atom_site_aniso_U_12
Eu01 0.01106(2) 0.01570(2) 0.01291(2) -0.00005(2) 0.00032(2) 0.00105(1)
Zn1 0.01900(6) 0.02814(7) 0.01429(6) -0.00176(5) 0.00092(5) -0.00152(5)
Cl4 0.01764(12) 0.03708(15) 0.01646(12) -0.00172(11) 0.00050(9) 0.00103(10)
Cl2 0.02659(15) 0.03766(16) 0.02053(13) 0.00159(12) 0.00154(11) 0.01057(12)
Cl3 0.0427(2) 0.03790(17) 0.01489(12) 0.00292(12) 0.00275(13) 0.00875(15)
Cl1 0.02810(17) 0.0564(2) 0.03343(18) -0.01908(17) 0.00568(14) -0.01798(16)
O1 0.0259(5) 0.0357(5) 0.0296(5) -0.0010(4) 0.0026(4) 0.0024(4)
N6 0.0172(4) 0.0258(4) 0.0160(4) 0.0009(3) -0.0011(3) 0.0047(3)
N5 0.0207(4) 0.0190(4) 0.0170(4) -0.0003(3) -0.0004(3) -0.0011(3)
N1 0.0162(4) 0.0226(4) 0.0201(5) -0.0020(3) -0.0031(3) 0.0006(3)
N3 0.0178(4) 0.0183(4) 0.0177(4) 0.0003(3) 0.0006(3) 0.0008(3)
N8 0.0157(4) 0.0240(4) 0.0209(5) 0.0020(4) -0.0030(3) -0.0029(3)
N2 0.0173(4) 0.0240(4) 0.0141(4) 0.0011(3) 0.0004(3) 0.0056(3)
N4 0.0175(8) 0.0233(7) 0.0164(7) -0.0018(5) -0.0004(6) 0.0012(6)
N7 0.0266(5) 0.0324(5) 0.0191(5) 0.0038(4) 0.0013(4) -0.0080(4)
C7 0.0179(5) 0.0272(5) 0.0274(6) 0.0032(5) 0.0000(4) -0.0047(4)
C8 0.0234(5) 0.0190(5) 0.0261(6) 0.0034(4) -0.0028(5) -0.0028(4)
C9 0.0231(5) 0.0229(5) 0.0158(5) 0.0028(4) -0.0034(4) 0.0013(4)
C1 0.0155(5) 0.0301(6) 0.0268(6) -0.0046(5) -0.0058(4) 0.0029(4)
C10 0.0217(5) 0.0225(5) 0.0216(5) 0.0012(4) -0.0027(4) 0.0072(4)
C13 0.0232(6) 0.0254(5) 0.0283(6) -0.0078(5) -0.0049(5) -0.0004(4)
C3 0.0220(5) 0.0204(4) 0.0200(5) 0.0017(4) 0.0040(4) 0.0066(4)
C17 0.0188(5) 0.0363(7) 0.0235(6) 0.0107(5) 0.0019(4) -0.0007(5)
C4 0.0241(5) 0.0237(5) 0.0160(5) -0.0023(4) 0.0036(4) 0.0006(4)
C2 0.0156(5) 0.0295(6) 0.0247(6) -0.0022(5) -0.0004(4) 0.0038(4)
C12 0.0133(5) 0.0344(6) 0.0247(6) 0.0055(5) -0.0038(4) -0.0017(4)
C5 0.0277(6) 0.0203(5) 0.0278(6) -0.0046(4) 0.0001(5) -0.0038(4)
C18 0.0204(5) 0.0260(5) 0.0288(6) 0.0074(5) -0.0024(5) -0.0067(4)
C14 0.0387(8) 0.0331(6) 0.0200(6) -0.0070(5) -0.0037(5) 0.0074(6)
C11 0.0172(5) 0.0315(6) 0.0209(5) 0.0037(4) -0.0058(4) 0.0012(4)
C6 0.0231(6) 0.0273(6) 0.0280(6) -0.0048(5) -0.0042(5) -0.0066(4)
C16A 0.0177(6) 0.0323(7) 0.0190(6) 0.0018(5) 0.0055(5) 0.0032(5)
C15A 0.0230(7) 0.0330(7) 0.0137(6) -0.0013(5) 0.0028(5) 0.0014(6)
C19 0.0343(9) 0.0564(11) 0.0519(11) 0.0264(9) 0.0183(8) 0.0097(8)
C15B 0.028(3) 0.029(3) 0.023(3) -0.003(2) 0.005(2) 0.005(2)
C16B 0.023(3) 0.039(3) 0.015(2) 0.002(2) 0.000(2) 0.002(2)
N9 0.020(3) 0.019(2) 0.019(3) -0.002(2) 0.005(2) 0.000(2)

loop_
_atom_type_symbol
_atom_type_description
_atom_type_scat_dispersion_real
_atom_type_scat_dispersion_imag
_atom_type_scat_source
C C 0.0033 0.0016 'International Tables Vol C Tables 4.2.6.8 and 6.1.1.4'
H H 0.0000 0.0000 'International Tables Vol C Tables 4.2.6.8 and 6.1.1.4'
Cl Cl 0.1484 0.1585 'International Tables Vol C Tables 4.2.6.8 and 6.1.1.4'
Eu Eu -0.1578 3.6682 'International Tables Vol C Tables 4.2.6.8 and 6.1.1.4'
N N 0.0061 0.0033 'International Tables Vol C Tables 4.2.6.8 and 6.1.1.4'
O O 0.0106 0.0060 'International Tables Vol C Tables 4.2.6.8 and 6.1.1.4'
Zn Zn 0.2839 1.4301 'International Tables Vol C Tables 4.2.6.8 and 6.1.1.4'

loop_
_geom_angle_atom_site_label_1
_geom_angle_atom_site_label_2
_geom_angle_atom_site_label_3
_geom_angle
N6 Eu01 N1 113.65(3)
N6 Eu01 N3 64.76(3)
N6 Eu01 N8 65.04(3)
N6 Eu01 N2 162.69(3)
N6 Eu01 N7 90.86(4)
N5 Eu01 N6 101.13(3)
N5 Eu01 N1 109.82(3)
N5 Eu01 N3 79.85(3)
N5 Eu01 N8 65.21(3)
N5 Eu01 N2 64.85(3)
N5 Eu01 N4 168.31(4)
N5 Eu01 N7 115.44(3)
N1 Eu01 N8 173.80(3)
N3 Eu01 N1 65.20(3)
N3 Eu01 N8 109.52(3)
N2 Eu01 N1 65.46(3)
N2 Eu01 N3 101.36(3)
N2 Eu01 N8 113.80(3)
N4 Eu01 N6 90.55(4)
N4 Eu01 N1 64.18(5)
N4 Eu01 N3 105.06(5)
N4 Eu01 N8 121.40(5)
N4 Eu01 N2 103.57(4)
N4 Eu01 N7 64.35(5)
N7 Eu01 N1 122.37(3)
N7 Eu01 N3 154.04(4)
N7 Eu01 N8 63.81(3)
N7 Eu01 N2 104.17(4)
N9 Eu01 N6 80.90(15)
N9 Eu01 N5 177.85(16)
N9 Eu01 N1 69.79(17)
N9 Eu01 N3 101.74(18)
N9 Eu01 N8 115.32(17)
N9 Eu01 N2 113.29(15)
N9 Eu01 N7 63.63(18)
Cl4 Zn1 Cl3 104.744(15)
Cl2 Zn1 Cl4 111.233(15)
Cl2 Zn1 Cl3 107.751(14)
Cl1 Zn1 Cl4 111.314(15)
Cl1 Zn1 Cl2 111.846(18)
Cl1 Zn1 Cl3 109.639(18)
C19 O1 H1 109.5
Eu01 N6 H6 107.6
C10 N6 Eu01 111.62(7)
C10 N6 H6 107.6
C11 N6 Eu01 109.83(7)
C11 N6 H6 107.6
C11 N6 C10 112.49(10)
Eu01 N5 H5 107.2
C4 N5 Eu01 112.79(7)
C4 N5 H5 107.2
C5 N5 Eu01 109.60(8)
C5 N5 H5 107.2
C5 N5 C4 112.62(10)
C7 N1 Eu01 110.30(7)
C7 N1 C1 109.57(11)
C7 N1 C13 108.62(11)
C1 N1 Eu01 109.31(8)
C1 N1 C13 109.27(10)
C13 N1 Eu01 109.76(8)
Eu01 N3 H3 107.3
C8 N3 Eu01 110.29(7)
C8 N3 H3 107.3
C8 N3 C9 111.26(10)
C9 N3 Eu01 113.11(7)
C9 N3 H3 107.3
C12 N8 Eu01 109.90(8)
C12 N8 C18 110.13(10)
C12 N8 C6 109.35(11)
C18 N8 Eu01 108.24(7)
C6 N8 Eu01 109.70(7)
C6 N8 C18 109.52(11)
Eu01 N2 H2 106.6
C3 N2 Eu01 112.87(7)
C3 N2 H2 106.6
C2 N2 Eu01 112.40(7)
C2 N2 H2 106.6
C2 N2 C3 111.41(10)
Eu01 N4 H4 104.6
C14 N4 Eu01 115.58(12)
C14 N4 H4 104.6
C14 N4 C15A 110.51(15)
C15A N4 Eu01 115.50(13)
C15A N4 H4 104.6
Eu01 N7 H7 95.5
C17 N7 Eu01 117.38(8)
C17 N7 H7 95.5
C17 N7 C16A 108.43(12)
C16A N7 Eu01 111.23(9)
C16B N7 Eu01 111.9(3)
C16B N7 H7 95.5
C16B N7 C17 128.0(3)
N1 C7 H7A 109.0
N1 C7 H7B 109.0
N1 C7 C8 112.85(11)
H7A C7 H7B 107.8
C8 C7 H7A 109.0
C8 C7 H7B 109.0
N3 C8 C7 111.41(10)
N3 C8 H8A 109.3
N3 C8 H8B 109.3
C7 C8 H8A 109.3
C7 C8 H8B 109.3
H8A C8 H8B 108.0
N3 C9 H9A 109.3
N3 C9 H9B 109.3
N3 C9 C10 111.76(10)
H9A C9 H9B 107.9
C10 C9 H9A 109.3
C10 C9 H9B 109.3
N1 C1 H1A 109.0
N1 C1 H1B 109.0
N1 C1 C2 112.98(10)
H1A C1 H1B 107.8
C2 C1 H1A 109.0
C2 C1 H1B 109.0
N6 C10 C9 112.13(10)
N6 C10 H10A 109.2
N6 C10 H10B 109.2
C9 C10 H10A 109.2
C9 C10 H10B 109.2
H10A C10 H10B 107.9
N1 C13 H13A 108.8
N1 C13 H13B 108.8
N1 C13 C14 113.58(12)
H13A C13 H13B 107.7
C14 C13 H13A 108.8
C14 C13 H13B 108.8
N2 C3 H3A 109.4
N2 C3 H3B 109.4
N2 C3 C4 111.16(10)
H3A C3 H3B 108.0
C4 C3 H3A 109.4
C4 C3 H3B 109.4
N7 C17 H17A 109.2
N7 C17 H17B 109.2
N7 C17 C18 112.04(11)
H17A C17 H17B 107.9
C18 C17 H17A 109.2
C18 C17 H17B 109.2
N5 C4 C3 111.21(10)
N5 C4 H4A 109.4
N5 C4 H4B 109.4
C3 C4 H4A 109.4
C3 C4 H4B 109.4
H4A C4 H4B 108.0
N2 C2 C1 111.80(11)
N2 C2 H2A 109.3
N2 C2 H2B 109.3
C1 C2 H2A 109.3
C1 C2 H2B 109.3
H2A C2 H2B 107.9
N8 C12 H12A 109.2
N8 C12 H12B 109.2
N8 C12 C11 112.22(11)
H12A C12 H12B 107.9
C11 C12 H12A 109.2
C11 C12 H12B 109.2
N5 C5 H5A 109.6
N5 C5 H5B 109.6
N5 C5 C6 110.31(11)
H5A C5 H5B 108.1
C6 C5 H5A 109.6
C6 C5 H5B 109.6
N8 C18 C17 113.10(11)
N8 C18 H18A 109.0
N8 C18 H18B 109.0
C17 C18 H18A 109.0
C17 C18 H18B 109.0
H18A C18 H18B 107.8
N4 C14 C13 111.48(14)
N4 C14 H14A 109.3
N4 C14 H14B 109.3
C13 C14 H14A 109.3
C13 C14 H14B 109.3
H14A C14 H14B 108.0
N6 C11 C12 110.59(10)
N6 C11 H11A 109.5
N6 C11 H11B 109.5
C12 C11 H11A 109.5
C12 C11 H11B 109.5
H11A C11 H11B 108.1
N8 C6 C5 113.06(11)
N8 C6 H6A 109.0
N8 C6 H6B 109.0
C5 C6 H6A 109.0
C5 C6 H6B 109.0
H6A C6 H6B 107.8
N7 C16A H16A 109.6
N7 C16A H16B 109.6
N7 C16A C15A 110.44(12)
H16A C16A H16B 108.1
C15A C16A H16A 109.6
C15A C16A H16B 109.6
N4 C15A C16A 111.35(14)
N4 C15A H15A 109.4
N4 C15A H15B 109.4
C16A C15A H15A 109.4
C16A C15A H15B 109.4
H15A C15A H15B 108.0
O1 C19 H19A 109.5
O1 C19 H19B 109.5
O1 C19 H19C 109.5
H19A C19 H19B 109.5
H19A C19 H19C 109.5
H19B C19 H19C 109.5
H15C C15B H15D 107.9
C16B C15B H15C 109.2
C16B C15B H15D 109.2
C16B C15B N9 112.1(6)
N9 C15B H15C 109.2
N9 C15B H15D 109.2
N7 C16B C15B 102.4(5)
N7 C16B H16C 111.3
N7 C16B H16D 111.3
C15B C16B H16C 111.3
C15B C16B H16D 111.3
H16C C16B H16D 109.2
C15B N9 Eu01 111.2(5)

loop_
_geom_bond_atom_site_label_1
_geom_bond_atom_site_label_2
_geom_bond_distance
Eu01 N6 2.7348(10)
Eu01 N5 2.7116(10)
Eu01 N1 2.8030(11)
Eu01 N3 2.7786(10)
Eu01 N8 2.8333(10)
Eu01 N2 2.7484(10)
Eu01 N4 2.724(2)
Eu01 N7 2.7395(11)
Eu01 N9 2.655(8)
Zn1 Cl4 2.2760(4)
Zn1 Cl2 2.2605(4)
Zn1 Cl3 2.2807(4)
Zn1 Cl1 2.2515(4)
O1 H1 0.8400
O1 C19 1.411(2)
N6 H6 1.0000
N6 C10 1.4712(17)
N6 C11 1.4679(17)
N5 H5 1.0000
N5 C4 1.4691(17)
N5 C5 1.4653(17)
N1 C7 1.4762(17)
N1 C1 1.4769(16)
N1 C13 1.4798(17)
N3 H3 1.0000
N3 C8 1.4680(16)
N3 C9 1.4729(16)
N8 C12 1.4733(17)
N8 C18 1.4802(17)
N8 C6 1.4781(18)
N2 H2 1.0000
N2 C3 1.4701(16)
N2 C2 1.4665(17)
N4 H4 1.0000
N4 C14 1.422(2)
N4 C15A 1.472(3)
N7 H7 1.0000
N7 C17 1.4593(18)
N7 C16A 1.492(2)
N7 C16B 1.435(7)
C7 H7A 0.9900
C7 H7B 0.9900
C7 C8 1.5139(19)
C8 H8A 0.9900
C8 H8B 0.9900
C9 H9A 0.9900
C9 H9B 0.9900
C9 C10 1.5156(18)
C1 H1A 0.9900
C1 H1B 0.9900
C1 C2 1.5190(19)
C10 H10A 0.9900
C10 H10B 0.9900
C13 H13A 0.9900
C13 H13B 0.9900
C13 C14 1.503(2)
C3 H3A 0.9900
C3 H3B 0.9900
C3 C4 1.5171(18)
C17 H17A 0.9900
C17 H17B 0.9900
C17 C18 1.512(2)
C4 H4A 0.9900
C4 H4B 0.9900
C2 H2A 0.9900
C2 H2B 0.9900
C12 H12A 0.9900
C12 H12B 0.9900
C12 C11 1.5171(19)
C5 H5A 0.9900
C5 H5B 0.9900
C5 C6 1.515(2)
C18 H18A 0.9900
C18 H18B 0.9900
C14 H14A 0.9900
C14 H14B 0.9900
C11 H11A 0.9900
C11 H11B 0.9900
C6 H6A 0.9900
C6 H6B 0.9900
C16A H16A 0.9900
C16A H16B 0.9900
C16A C15A 1.509(2)
C15A H15A 0.9900
C15A H15B 0.9900
C19 H19A 0.9800
C19 H19B 0.9800
C19 H19C 0.9800
C15B H15C 0.9900
C15B H15D 0.9900
C15B C16B 1.481(10)
C15B N9 1.498(11)
C16B H16C 0.9900
C16B H16D 0.9900
